data_2212219
loop_
_publ_author_name
'Zhang, Hai-Feng'
'Sun, Bao-Sheng'
'Zhao, Xin-Hua'
'Yan, Fan-Yong'

_publ_section_title
;
 2,3,4-Trichloro-6-(diethylamino)-9-oxo-9<i>H</i>-xanthene-1-carboxylic
 acid methanol solvate
;
_journal_coeditor_code HG2164
_journal_issue 2
_journal_name_full 'Acta Crystallographica Section E'
_journal_page_first o863
_journal_page_last o864
_journal_paper_doi 10.1107/S1600536807002437
_journal_volume 63
_journal_year 2007
_chemical_formula_iupac 'C18 H14 Cl3 N O4 , C H4 O'
_chemical_formula_moiety 'C18 H14 Cl3 N O4 , C H4 O'
_chemical_formula_sum 'C19 H18 Cl3 N O5'
_chemical_formula_weight 446.69
_chemical_melting_point 441
_chemical_name_systematic
;
2,3,4-Trichloro-6-(diethylamino)-9-oxo-9H-xanthene-1-carboxylic acid
methanol solvate
;
_space_group_IT_number 2
_symmetry_cell_setting triclinic
_symmetry_space_group_name_Hall '-P 1'
_symmetry_space_group_name_H-M 'P -1'
_atom_sites_solution_hydrogens geom
_atom_sites_solution_primary direct
_atom_sites_solution_secondary difmap
_cell_angle_alpha 105.305(5)
_cell_angle_beta 95.552(9)
_cell_angle_gamma 101.563(6)
_cell_formula_units_Z 2
_cell_length_a 8.5125(12)
_cell_length_b 10.0649(14)
_cell_length_c 12.4028(17)
_cell_measurement_reflns_used 2223
_cell_measurement_temperature 294(2)
_cell_measurement_theta_max 27.8
_cell_measurement_theta_min 1.7
_cell_volume 991.5(2)
_computing_cell_refinement CrystalClear
_computing_data_collection 'CrystalClear (Rigaku/MSC, 2005)'
_computing_data_reduction CrystalClear
_computing_molecular_graphics SHELXL97
_computing_publication_material 'CrystalStructure (Rigaku/MSC, 2005)'
_computing_structure_refinement 'SHELXL97 (Sheldrick, 1997)'
_computing_structure_solution 'SHELXS97 (Sheldrick, 1997)'
_diffrn_ambient_temperature 294(2)
_diffrn_detector_area_resol_mean 7.31
_diffrn_measured_fraction_theta_full 0.992
_diffrn_measured_fraction_theta_max 0.992
_diffrn_measurement_device_type 'Rigaku Saturn'
_diffrn_measurement_method \w
_diffrn_radiation_monochromator confocal
_diffrn_radiation_source 'rotating anode'
_diffrn_radiation_type MoK\a
_diffrn_radiation_wavelength 0.71070
_diffrn_reflns_av_R_equivalents 0.0631
_diffrn_reflns_av_sigmaI/netI 0.0998
_diffrn_reflns_limit_h_max 11
_diffrn_reflns_limit_h_min -11
_diffrn_reflns_limit_k_max 13
_diffrn_reflns_limit_k_min -13
_diffrn_reflns_limit_l_max 16
_diffrn_reflns_limit_l_min -16
_diffrn_reflns_number 12536
_diffrn_reflns_theta_full 27.87
_diffrn_reflns_theta_max 27.87
_diffrn_reflns_theta_min 1.72
_diffrn_standards_decay_% 0
_diffrn_standards_number 0
_exptl_absorpt_coefficient_mu 0.493
_exptl_absorpt_correction_T_max 0.9616
_exptl_absorpt_correction_T_min 0.9341
_exptl_absorpt_correction_type multi-scan
_exptl_absorpt_process_details '(Jacobson, 1998)'
_exptl_crystal_colour yellow
_exptl_crystal_density_diffrn 1.496
_exptl_crystal_density_method 'not measured'
_exptl_crystal_description block
_exptl_crystal_F_000 460
_exptl_crystal_size_max 0.14
_exptl_crystal_size_mid 0.12
_exptl_crystal_size_min 0.08
_refine_diff_density_max 0.247
_refine_diff_density_min -0.266
_refine_ls_extinction_method none
_refine_ls_goodness_of_fit_ref 0.824
_refine_ls_hydrogen_treatment mixed
_refine_ls_matrix_type full
_refine_ls_number_parameters 265
_refine_ls_number_reflns 4699
_refine_ls_number_restraints 0
_refine_ls_restrained_S_all 0.824
_refine_ls_R_factor_all 0.0966
_refine_ls_R_factor_gt 0.0396
_refine_ls_shift/su_max 0.000
_refine_ls_shift/su_mean 0.000
_refine_ls_structure_factor_coef Fsqd
_refine_ls_weighting_details 'calc w = 1/[\s^2^(Fo^2^)+(0.0388P)^2^] where P=(Fo^2^+2Fc^2^)/3'
_refine_ls_weighting_scheme calc
_refine_ls_wR_factor_gt 0.0762
_refine_ls_wR_factor_ref 0.0928
_reflns_number_gt 1969
_reflns_number_total 4699
_reflns_threshold_expression I>2\s(I)
_cod_data_source_file hg2164.cif
_cod_data_source_block I
_cod_database_code 2212219
_cod_database_fobs_code 2212219

loop_
_symmetry_equiv_pos_as_xyz
'x, y, z'
'-x, -y, -z'

loop_
_atom_site_type_symbol
_atom_site_label
_atom_site_fract_x
_atom_site_fract_y
_atom_site_fract_z
_atom_site_U_iso_or_equiv
_atom_site_adp_type
_atom_site_calc_flag
_atom_site_refinement_flags
_atom_site_occupancy
Cl Cl1 0.40286(7) 0.61296(6) 0.40856(5) 0.05169(18) Uani d . 1
Cl Cl2 0.59495(7) 0.85094(7) 0.62346(5) 0.0642(2) Uani d . 1
Cl Cl3 0.49796(7) 0.85680(6) 0.86161(5) 0.0592(2) Uani d . 1
O O1 0.3024(2) 0.55028(19) 0.91922(15) 0.0543(5) Uani d . 1
O O2 0.1359(2) 0.69565(18) 0.90975(13) 0.0640(5) Uani d . 1
O O3 0.00232(18) 0.39511(16) 0.75471(12) 0.0484(4) Uani d . 1
O O4 0.15766(16) 0.40618(15) 0.45381(11) 0.0382(4) Uani d . 1
O O5 0.7790(2) 0.4857(2) 0.89281(15) 0.0664(6) Uani d . 1
N N1 -0.1843(2) -0.04209(19) 0.25338(14) 0.0459(5) Uani d . 1
C C1 0.3544(2) 0.6164(2) 0.54075(17) 0.0368(5) Uani d . 1
C C2 0.4370(2) 0.7229(2) 0.63624(19) 0.0399(5) Uani d . 1
C C3 0.3943(3) 0.7225(2) 0.74215(17) 0.0396(5) Uani d . 1
C C4 0.2707(2) 0.6179(2) 0.75327(17) 0.0353(5) Uani d . 1
C C5 0.1865(2) 0.5087(2) 0.65680(17) 0.0338(5) Uani d . 1
C C6 0.2307(2) 0.5088(2) 0.55164(17) 0.0340(5) Uani d . 1
C C7 0.0430(2) 0.2902(2) 0.45833(17) 0.0333(5) Uani d . 1
C C8 -0.0109(2) 0.2820(2) 0.55991(16) 0.0340(5) Uani d . 1
C C9 0.0517(2) 0.3936(2) 0.66403(17) 0.0350(5) Uani d . 1
C C10 -0.1310(2) 0.1604(2) 0.55320(17) 0.0397(5) Uani d . 1
H H10 -0.1723 0.1516 0.6184 0.048 Uiso calc R 1
C C11 -0.1890(3) 0.0548(2) 0.45408(18) 0.0419(5) Uani d . 1
H H11 -0.2680 -0.0243 0.4533 0.050 Uiso calc R 1
C C12 -0.1298(3) 0.0641(2) 0.35141(17) 0.0381(5) Uani d . 1
C C13 -0.0140(2) 0.1868(2) 0.35690(17) 0.0378(5) Uani d . 1
H H13 0.0246 0.1985 0.2916 0.045 Uiso calc R 1
C C14 0.2250(3) 0.6248(2) 0.86944(18) 0.0428(6) Uani d . 1
C C15 -0.1263(3) -0.0318(3) 0.14802(18) 0.0528(6) Uani d . 1
H H15A -0.1119 0.0652 0.1452 0.063 Uiso calc R 1
H H15B -0.2078 -0.0915 0.0844 0.063 Uiso calc R 1
C C16 0.0332(3) -0.0762(3) 0.1366(2) 0.0693(8) Uani d . 1
H H16A 0.0613 -0.0757 0.0636 0.104 Uiso calc R 1
H H16B 0.0218 -0.1699 0.1444 0.104 Uiso calc R 1
H H16C 0.1172 -0.0111 0.1946 0.104 Uiso calc R 1
C C17 -0.2889(3) -0.1803(2) 0.2473(2) 0.0573(7) Uani d . 1
H H17A -0.2750 -0.1961 0.3211 0.069 Uiso calc R 1
H H17B -0.2543 -0.2544 0.1943 0.069 Uiso calc R 1
C C18 -0.4652(3) -0.1915(3) 0.2110(2) 0.0851(10) Uani d . 1
H H18A -0.5256 -0.2866 0.2004 0.128 Uiso calc R 1
H H18B -0.4789 -0.1677 0.1412 0.128 Uiso calc R 1
H H18C -0.5041 -0.1272 0.2683 0.128 Uiso calc R 1
C C19 0.7472(3) 0.6128(3) 0.8808(2) 0.0724(8) Uani d . 1
H H19A 0.6477 0.6251 0.9079 0.109 Uiso calc R 1
H H19B 0.7374 0.6098 0.8023 0.109 Uiso calc R 1
H H19C 0.8346 0.6907 0.9238 0.109 Uiso calc R 1
H H1 0.267(3) 0.552(3) 0.980(2) 0.087(11) Uiso d . 1
H H2 0.855(4) 0.463(3) 0.866(3) 0.116(14) Uiso d . 1

loop_
_atom_site_aniso_label
_atom_site_aniso_U_11
_atom_site_aniso_U_22
_atom_site_aniso_U_33
_atom_site_aniso_U_12
_atom_site_aniso_U_13
_atom_site_aniso_U_23
Cl1 0.0552(4) 0.0568(4) 0.0472(3) 0.0092(3) 0.0210(3) 0.0206(3)
Cl2 0.0545(4) 0.0591(4) 0.0691(5) -0.0109(3) 0.0129(3) 0.0187(3)
Cl3 0.0646(4) 0.0477(4) 0.0512(4) -0.0013(3) -0.0034(3) 0.0056(3)
O1 0.0624(11) 0.0693(12) 0.0391(10) 0.0205(9) 0.0121(9) 0.0237(9)
O2 0.0816(13) 0.0575(12) 0.0587(11) 0.0313(10) 0.0298(10) 0.0089(9)
O3 0.0575(10) 0.0503(11) 0.0355(9) 0.0061(8) 0.0178(7) 0.0107(8)
O4 0.0429(9) 0.0375(9) 0.0315(8) 0.0023(7) 0.0087(7) 0.0098(7)
O5 0.0696(14) 0.0778(15) 0.0685(13) 0.0265(12) 0.0338(11) 0.0347(11)
N1 0.0562(12) 0.0375(12) 0.0369(11) 0.0037(10) 0.0036(9) 0.0057(9)
C1 0.0370(13) 0.0394(13) 0.0391(13) 0.0126(11) 0.0099(10) 0.0160(11)
C2 0.0342(12) 0.0350(13) 0.0503(14) 0.0036(10) 0.0051(10) 0.0160(11)
C3 0.0392(13) 0.0383(13) 0.0386(13) 0.0102(11) 0.0008(10) 0.0075(11)
C4 0.0385(13) 0.0354(13) 0.0356(12) 0.0155(11) 0.0074(10) 0.0104(10)
C5 0.0341(12) 0.0353(12) 0.0349(12) 0.0121(10) 0.0074(10) 0.0115(10)
C6 0.0342(12) 0.0348(13) 0.0341(12) 0.0124(10) 0.0058(10) 0.0088(10)
C7 0.0326(12) 0.0352(13) 0.0349(12) 0.0108(10) 0.0081(9) 0.0122(10)
C8 0.0351(12) 0.0339(13) 0.0347(12) 0.0100(10) 0.0081(10) 0.0105(10)
C9 0.0365(13) 0.0368(13) 0.0349(12) 0.0128(10) 0.0095(10) 0.0116(10)
C10 0.0442(13) 0.0409(14) 0.0372(12) 0.0086(11) 0.0132(10) 0.0151(11)
C11 0.0465(14) 0.0372(13) 0.0413(13) 0.0038(11) 0.0094(11) 0.0140(11)
C12 0.0405(13) 0.0379(13) 0.0355(12) 0.0104(11) 0.0036(10) 0.0101(10)
C13 0.0429(13) 0.0378(13) 0.0333(12) 0.0103(11) 0.0101(10) 0.0096(10)
C14 0.0473(15) 0.0377(14) 0.0387(13) 0.0032(12) 0.0058(11) 0.0086(11)
C15 0.0723(18) 0.0467(15) 0.0316(13) 0.0070(13) 0.0046(12) 0.0046(11)
C16 0.084(2) 0.072(2) 0.0498(16) 0.0207(17) 0.0201(14) 0.0082(14)
C17 0.0790(19) 0.0385(15) 0.0472(15) 0.0085(14) 0.0026(14) 0.0068(12)
C18 0.072(2) 0.075(2) 0.097(2) -0.0131(16) -0.0107(18) 0.0365(18)
C19 0.0765(19) 0.067(2) 0.073(2) 0.0159(17) 0.0079(16) 0.0214(16)

loop_
_atom_type_symbol
_atom_type_description
_atom_type_scat_dispersion_real
_atom_type_scat_dispersion_imag
_atom_type_scat_source
C C 0.0033 0.0016 'International Tables Vol C Tables 4.2.6.8 and 6.1.1.4'
H H 0.0000 0.0000 'International Tables Vol C Tables 4.2.6.8 and 6.1.1.4'
N N 0.0061 0.0033 'International Tables Vol C Tables 4.2.6.8 and 6.1.1.4'
O O 0.0106 0.0060 'International Tables Vol C Tables 4.2.6.8 and 6.1.1.4'
Cl Cl 0.1484 0.1585 'International Tables Vol C Tables 4.2.6.8 and 6.1.1.4'

loop_
_geom_angle_atom_site_label_1
_geom_angle_atom_site_label_2
_geom_angle_atom_site_label_3
_geom_angle
C14 O1 H1 106.8(19)
C6 O4 C7 119.48(16)
C19 O5 H2 116(2)
C12 N1 C15 121.22(19)
C12 N1 C17 123.24(19)
C15 N1 C17 115.17(18)
C2 C1 C6 119.5(2)
C2 C1 Cl1 121.18(18)
C6 C1 Cl1 119.31(16)
C1 C2 C3 119.7(2)
C1 C2 Cl2 119.45(18)
C3 C2 Cl2 120.87(18)
C4 C3 C2 121.1(2)
C4 C3 Cl3 119.44(17)
C2 C3 Cl3 119.42(18)
C3 C4 C5 119.66(19)
C3 C4 C14 119.18(19)
C5 C4 C14 121.1(2)
C6 C5 C4 119.0(2)
C6 C5 C9 119.19(19)
C4 C5 C9 121.84(19)
O4 C6 C5 123.1(2)
O4 C6 C1 115.88(18)
C5 C6 C1 121.1(2)
C13 C7 O4 115.33(18)
C13 C7 C8 123.4(2)
O4 C7 C8 121.25(18)
C7 C8 C10 115.97(19)
C7 C8 C9 121.4(2)
C10 C8 C9 122.62(19)
O3 C9 C8 124.0(2)
O3 C9 C5 120.92(19)
C8 C9 C5 115.09(18)
C11 C10 C8 122.2(2)
C11 C10 H10 118.9
C8 C10 H10 118.9
C10 C11 C12 120.9(2)
C10 C11 H11 119.5
C12 C11 H11 119.5
N1 C12 C13 121.8(2)
N1 C12 C11 121.1(2)
C13 C12 C11 117.2(2)
C7 C13 C12 120.3(2)
C7 C13 H13 119.8
C12 C13 H13 119.8
O2 C14 O1 126.4(2)
O2 C14 C4 122.4(2)
O1 C14 C4 111.1(2)
N1 C15 C16 112.58(19)
N1 C15 H15A 109.1
C16 C15 H15A 109.1
N1 C15 H15B 109.1
C16 C15 H15B 109.1
H15A C15 H15B 107.8
C15 C16 H16A 109.5
C15 C16 H16B 109.5
H16A C16 H16B 109.5
C15 C16 H16C 109.5
H16A C16 H16C 109.5
H16B C16 H16C 109.5
N1 C17 C18 113.3(2)
N1 C17 H17A 108.9
C18 C17 H17A 108.9
N1 C17 H17B 108.9
C18 C17 H17B 108.9
H17A C17 H17B 107.7
C17 C18 H18A 109.5
C17 C18 H18B 109.5
H18A C18 H18B 109.5
C17 C18 H18C 109.5
H18A C18 H18C 109.5
H18B C18 H18C 109.5
O5 C19 H19A 109.5
O5 C19 H19B 109.5
H19A C19 H19B 109.5
O5 C19 H19C 109.5
H19A C19 H19C 109.5
H19B C19 H19C 109.5

loop_
_geom_bond_atom_site_label_1
_geom_bond_atom_site_label_2
_geom_bond_distance
Cl1 C1 1.722(2)
Cl2 C2 1.717(2)
Cl3 C3 1.736(2)
O1 C14 1.320(3)
O1 H1 0.84(3)
O2 C14 1.198(2)
O3 C9 1.236(2)
O4 C6 1.364(2)
O4 C7 1.381(2)
O5 C19 1.402(3)
O5 H2 0.80(3)
N1 C12 1.357(3)
N1 C15 1.462(3)
N1 C17 1.473(3)
C1 C2 1.383(3)
C1 C6 1.395(3)
C2 C3 1.397(3)
C3 C4 1.376(3)
C4 C5 1.406(3)
C4 C14 1.516(3)
C5 C6 1.392(3)
C5 C9 1.486(3)
C7 C13 1.374(3)
C7 C8 1.398(3)
C8 C10 1.407(3)
C8 C9 1.440(3)
C10 C11 1.366(3)
C10 H10 0.9300
C11 C12 1.433(3)
C11 H11 0.9300
C12 C13 1.399(3)
C13 H13 0.9300
C15 C16 1.520(3)
C15 H15A 0.9700
C15 H15B 0.9700
C16 H16A 0.9600
C16 H16B 0.9600
C16 H16C 0.9600
C17 C18 1.497(3)
C17 H17A 0.9700
C17 H17B 0.9700
C18 H18A 0.9600
C18 H18B 0.9600
C18 H18C 0.9600
C19 H19A 0.9600
C19 H19B 0.9600
C19 H19C 0.9600

loop_
_geom_hbond_atom_site_label_D
_geom_hbond_atom_site_label_H
_geom_hbond_atom_site_label_A
_geom_hbond_site_symmetry_A
_geom_hbond_distance_DH
_geom_hbond_distance_HA
_geom_hbond_distance_DA
_geom_hbond_angle_DHA
_geom_hbond_publ_flag
O1 H1 O5 2_667 0.84(3) 1.78(3) 2.589(2) 163(3) yes
O5 H2 O3 1_655 0.80(3) 2.03(3) 2.807(2) 163(3) yes

loop_
_geom_torsion_atom_site_label_1
_geom_torsion_atom_site_label_2
_geom_torsion_atom_site_label_3
_geom_torsion_atom_site_label_4
_geom_torsion
C6 C1 C2 C3 -0.8(3)
Cl1 C1 C2 C3 179.88(15)
C6 C1 C2 Cl2 177.21(14)
Cl1 C1 C2 Cl2 -2.1(2)
C1 C2 C3 C4 -0.2(3)
Cl2 C2 C3 C4 -178.22(15)
C1 C2 C3 Cl3 -179.78(15)
Cl2 C2 C3 Cl3 2.2(3)
C2 C3 C4 C5 0.6(3)
Cl3 C3 C4 C5 -179.86(14)
C2 C3 C4 C14 -177.94(19)
Cl3 C3 C4 C14 1.6(3)
C3 C4 C5 C6 0.1(3)
C14 C4 C5 C6 178.59(19)
C3 C4 C5 C9 -179.76(17)
C14 C4 C5 C9 -1.3(3)
C7 O4 C6 C5 -5.2(3)
C7 O4 C6 C1 174.95(16)
C4 C5 C6 O4 179.02(16)
C9 C5 C6 O4 -1.1(3)
C4 C5 C6 C1 -1.1(3)
C9 C5 C6 C1 178.71(17)
C2 C1 C6 O4 -178.64(16)
Cl1 C1 C6 O4 0.7(2)
C2 C1 C6 C5 1.5(3)
Cl1 C1 C6 C5 -179.18(15)
C6 O4 C7 C13 -174.79(16)
C6 O4 C7 C8 6.0(3)
C13 C7 C8 C10 -0.8(3)
O4 C7 C8 C10 178.36(16)
C13 C7 C8 C9 -179.54(17)
O4 C7 C8 C9 -0.4(3)
C7 C8 C9 O3 176.06(19)
C10 C8 C9 O3 -2.6(3)
C7 C8 C9 C5 -5.6(3)
C10 C8 C9 C5 175.74(18)
C6 C5 C9 O3 -175.28(18)
C4 C5 C9 O3 4.6(3)
C6 C5 C9 C8 6.3(3)
C4 C5 C9 C8 -173.86(17)
C7 C8 C10 C11 1.5(3)
C9 C8 C10 C11 -179.68(18)
C8 C10 C11 C12 -0.4(3)
C15 N1 C12 C13 -1.2(3)
C17 N1 C12 C13 171.51(19)
C15 N1 C12 C11 178.90(18)
C17 N1 C12 C11 -8.4(3)
C10 C11 C12 N1 178.39(18)
C10 C11 C12 C13 -1.5(3)
O4 C7 C13 C12 179.64(17)
C8 C7 C13 C12 -1.2(3)
N1 C12 C13 C7 -177.62(18)
C11 C12 C13 C7 2.3(3)
C3 C4 C14 O2 82.9(3)
C5 C4 C14 O2 -95.6(3)
C3 C4 C14 O1 -93.7(2)
C5 C4 C14 O1 87.8(2)
C12 N1 C15 C16 84.0(3)
C17 N1 C15 C16 -89.2(2)
C12 N1 C17 C18 98.5(2)
C15 N1 C17 C18 -88.4(3)

loop_
_cod_related_entry_id
_cod_related_entry_database
_cod_related_entry_code
1 ChemSpider 21125425
